data_7112536
loop_
_publ_author_name
'Ramachary, Dhevalapally B.'
'Venkaiah, Chintalapudi'
'Krishna, Patoju Murali'

_publ_section_title
;
 Discovery of 2-aminobuta-1,3-enynes in asymmetric organocascade
 catalysis: construction of drug-like spirocyclic cyclohexanes having five
 to six contiguous stereocenters.
;
_journal_issue 16
_journal_name_full 'Chemical communications (Cambridge, England)'
_journal_page_first 2252
_journal_page_last 2254
_journal_paper_doi 10.1039/c2cc17219d
_journal_volume 48
_journal_year 2012
_chemical_absolute_configuration rm
_chemical_formula_sum 'C27 H19 Br O3'
_chemical_formula_weight 471.33
_chemical_name_systematic
;
?
;
_space_group_IT_number 4
_symmetry_cell_setting monoclinic
_symmetry_space_group_name_Hall 'P 2yb'
_symmetry_space_group_name_H-M 'P 1 21 1'
_atom_sites_solution_hydrogens geom
_atom_sites_solution_primary direct
_atom_sites_solution_secondary difmap
_audit_creation_method SHELXL-97
_cell_angle_alpha 90.00
_cell_angle_beta 99.462(2)
_cell_angle_gamma 90.00
_cell_formula_units_Z 2
_cell_length_a 8.0571(2)
_cell_length_b 11.5261(2)
_cell_length_c 12.1322(2)
_cell_measurement_reflns_used 6410
_cell_measurement_temperature 298(2)
_cell_measurement_theta_max 72.8134
_cell_measurement_theta_min 3.6905
_cell_volume 1111.35(4)
_computing_structure_refinement 'SHELXL-97 (Sheldrick, 2008)'
_diffrn_ambient_temperature 298(2)
_diffrn_measured_fraction_theta_full 0.998
_diffrn_measured_fraction_theta_max 0.998
_diffrn_measurement_device_type 'Xcalibur, Eos, Gemini'
_diffrn_measurement_method '\w scans'
_diffrn_radiation_monochromator graphite
_diffrn_radiation_source 'fine-focus sealed tube'
_diffrn_radiation_type CuK\a
_diffrn_radiation_wavelength 1.54184
_diffrn_reflns_av_R_equivalents 0.0365
_diffrn_reflns_av_sigmaI/netI 0.0356
_diffrn_reflns_limit_h_max 9
_diffrn_reflns_limit_h_min -9
_diffrn_reflns_limit_k_max 14
_diffrn_reflns_limit_k_min -13
_diffrn_reflns_limit_l_max 14
_diffrn_reflns_limit_l_min -14
_diffrn_reflns_number 9422
_diffrn_reflns_theta_full 70.03
_diffrn_reflns_theta_max 70.03
_diffrn_reflns_theta_min 3.69
_exptl_absorpt_coefficient_mu 2.727
_exptl_absorpt_correction_T_max 0.5156
_exptl_absorpt_correction_T_min 0.3938
_exptl_absorpt_correction_type multi-scan
_exptl_crystal_density_diffrn 1.408
_exptl_crystal_density_method 'not measured'
_exptl_crystal_F_000 480
_exptl_crystal_size_max 0.42
_exptl_crystal_size_mid 0.36
_exptl_crystal_size_min 0.28
_refine_diff_density_max 0.517
_refine_diff_density_min -0.554
_refine_diff_density_rms 0.054
_refine_ls_abs_structure_details 'Flack H D (1983), Acta Cryst. A39, 876-881'
_refine_ls_abs_structure_Flack 0.04(3)
_refine_ls_extinction_method none
_refine_ls_goodness_of_fit_ref 1.041
_refine_ls_hydrogen_treatment constr
_refine_ls_matrix_type full
_refine_ls_number_parameters 281
_refine_ls_number_reflns 3712
_refine_ls_number_restraints 1
_refine_ls_restrained_S_all 1.041
_refine_ls_R_factor_all 0.0712
_refine_ls_R_factor_gt 0.0684
_refine_ls_shift/su_max 0.000
_refine_ls_shift/su_mean 0.000
_refine_ls_structure_factor_coef Fsqd
_refine_ls_weighting_details 'calc w=1/[\s^2^(Fo^2^)+(0.1528P)^2^+0.1441P] where P=(Fo^2^+2Fc^2^)/3'
_refine_ls_weighting_scheme calc
_refine_ls_wR_factor_gt 0.1877
_refine_ls_wR_factor_ref 0.1932
_reflns_number_gt 3457
_reflns_number_total 3712
_reflns_threshold_expression >2\s(I)
_cod_data_source_file c2cc17219d.txt
_cod_data_source_block DBR
_cod_database_code 7112536

loop_
_symmetry_equiv_pos_as_xyz
'x, y, z'
'-x, y+1/2, -z'

loop_
_atom_site_label
_atom_site_type_symbol
_atom_site_fract_x
_atom_site_fract_y
_atom_site_fract_z
_atom_site_U_iso_or_equiv
_atom_site_adp_type
_atom_site_occupancy
_atom_site_symmetry_multiplicity
_atom_site_calc_flag
_atom_site_refinement_flags
Br1 Br 0.38386(11) 0.60134(5) 0.38920(7) 0.1052(4) Uani 1 1 d .
C1 C 0.3101(6) -0.0141(5) 0.0049(4) 0.0549(10) Uani 1 1 d .
C2 C 0.1948(6) -0.0893(4) 0.0530(4) 0.0565(10) Uani 1 1 d .
H2 H 0.1713 -0.1621 0.0211 0.068 Uiso 1 1 calc R
C3 C 0.1203(5) -0.0598(4) 0.1409(3) 0.0467(8) Uani 1 1 d .
C4 C 0.1552(4) 0.0554(4) 0.1983(3) 0.0426(8) Uani 1 1 d .
C5 C 0.3256(4) 0.1108(4) 0.1768(3) 0.0439(8) Uani 1 1 d .
H5 H 0.4166 0.0635 0.2177 0.053 Uiso 1 1 calc R
C6 C 0.3448(4) 0.1066(4) 0.0529(3) 0.0460(8) Uani 1 1 d .
H6 H 0.2600 0.1587 0.0122 0.055 Uiso 1 1 calc R
C7 C 0.5164(6) 0.1500(6) 0.0343(4) 0.0668(13) Uani 1 1 d .
H7A H 0.6023 0.0988 0.0707 0.100 Uiso 1 1 calc R
H7B H 0.5350 0.2267 0.0649 0.100 Uiso 1 1 calc R
H7C H 0.5202 0.1521 -0.0444 0.100 Uiso 1 1 calc R
C8 C 0.3476(4) 0.2339(4) 0.2250(3) 0.0462(8) Uani 1 1 d .
C9 C 0.4239(6) 0.2487(6) 0.3360(4) 0.0630(12) Uani 1 1 d .
H9 H 0.4685 0.1844 0.3767 0.076 Uiso 1 1 calc R
C10 C 0.4349(7) 0.3547(6) 0.3866(4) 0.0689(14) Uani 1 1 d .
H10 H 0.4838 0.3627 0.4612 0.083 Uiso 1 1 calc R
C11 C 0.3711(6) 0.4507(5) 0.3239(5) 0.0634(12) Uani 1 1 d .
C12 C 0.2971(6) 0.4397(5) 0.2115(4) 0.0582(10) Uani 1 1 d .
H12 H 0.2566 0.5043 0.1697 0.070 Uiso 1 1 calc R
C13 C 0.2858(5) 0.3302(4) 0.1646(3) 0.0519(9) Uani 1 1 d .
H13 H 0.2353 0.3212 0.0904 0.062 Uiso 1 1 calc R
C14 C 0.1634(5) 0.0469(4) 0.3264(3) 0.0500(9) Uani 1 1 d .
C15 C 0.0588(5) 0.1393(5) 0.3616(3) 0.0531(10) Uani 1 1 d .
C16 C 0.0472(8) 0.1727(6) 0.4702(4) 0.0740(15) Uani 1 1 d .
H16 H 0.1027 0.1322 0.5317 0.089 Uiso 1 1 calc R
C17 C -0.0503(9) 0.2683(8) 0.4825(5) 0.0852(19) Uani 1 1 d .
H17 H -0.0578 0.2948 0.5539 0.102 Uiso 1 1 calc R
C18 C -0.1386(7) 0.3267(7) 0.3894(5) 0.0774(16) Uani 1 1 d .
H18 H -0.2050 0.3902 0.4007 0.093 Uiso 1 1 calc R
C19 C -0.1297(6) 0.2925(5) 0.2819(5) 0.0625(12) Uani 1 1 d .
H19 H -0.1884 0.3315 0.2205 0.075 Uiso 1 1 calc R
C20 C -0.0295(5) 0.1971(4) 0.2690(3) 0.0501(9) Uani 1 1 d .
C21 C 0.0114(4) 0.1429(4) 0.1651(3) 0.0428(8) Uani 1 1 d .
C22 C -0.0024(5) -0.1411(4) 0.1788(3) 0.0521(9) Uani 1 1 d .
C23 C 0.0344(7) -0.2595(5) 0.1858(4) 0.0637(12) Uani 1 1 d .
H23 H 0.1364 -0.2862 0.1692 0.076 Uiso 1 1 calc R
C24 C -0.0800(9) -0.3375(6) 0.2174(4) 0.0763(16) Uani 1 1 d .
H24 H -0.0538 -0.4161 0.2229 0.092 Uiso 1 1 calc R
C25 C -0.2303(9) -0.2997(7) 0.2405(5) 0.0823(19) Uani 1 1 d .
H25 H -0.3084 -0.3528 0.2586 0.099 Uiso 1 1 calc R
C26 C -0.2672(8) -0.1830(8) 0.2369(7) 0.0894(19) Uani 1 1 d .
H26 H -0.3693 -0.1578 0.2546 0.107 Uiso 1 1 calc R
C27 C -0.1545(7) -0.1027(6) 0.2075(5) 0.0743(14) Uani 1 1 d .
H27 H -0.1796 -0.0239 0.2069 0.089 Uiso 1 1 calc R
O1 O 0.3678(6) -0.0453(4) -0.0773(4) 0.0782(11) Uani 1 1 d .
O2 O 0.2499(5) -0.0227(4) 0.3848(3) 0.0647(8) Uani 1 1 d .
O3 O -0.0555(4) 0.1640(3) 0.0705(2) 0.0548(7) Uani 1 1 d .

loop_
_atom_site_aniso_label
_atom_site_aniso_U_11
_atom_site_aniso_U_22
_atom_site_aniso_U_33
_atom_site_aniso_U_23
_atom_site_aniso_U_13
_atom_site_aniso_U_12
Br1 0.1130(6) 0.0894(5) 0.1074(6) -0.0557(4) 0.0010(4) -0.0013(4)
C1 0.060(2) 0.052(2) 0.055(2) -0.012(2) 0.0150(16) 0.0071(18)
C2 0.070(2) 0.050(3) 0.0502(19) -0.0093(18) 0.0127(17) -0.0066(19)
C3 0.0509(18) 0.048(2) 0.0407(15) 0.0034(16) 0.0047(13) -0.0031(16)
C4 0.0451(16) 0.049(2) 0.0335(15) 0.0011(15) 0.0043(11) 0.0025(15)
C5 0.0412(15) 0.050(2) 0.0390(15) 0.0056(15) 0.0007(12) 0.0029(15)
C6 0.0447(16) 0.048(2) 0.0464(17) -0.0020(17) 0.0115(13) -0.0032(15)
C7 0.056(2) 0.081(4) 0.068(2) -0.007(2) 0.0221(19) -0.012(2)
C8 0.0431(16) 0.056(2) 0.0398(16) -0.0035(16) 0.0063(12) -0.0090(15)
C9 0.060(2) 0.076(4) 0.048(2) -0.001(2) -0.0054(16) -0.006(2)
C10 0.065(2) 0.086(4) 0.052(2) -0.025(3) -0.0032(18) -0.009(3)
C11 0.058(2) 0.063(3) 0.070(3) -0.025(2) 0.0104(19) -0.014(2)
C12 0.063(2) 0.054(3) 0.059(2) -0.009(2) 0.0146(17) -0.0067(19)
C13 0.062(2) 0.053(2) 0.0414(16) -0.0033(17) 0.0083(15) -0.0072(18)
C14 0.0570(19) 0.056(2) 0.0354(17) 0.0028(17) 0.0037(13) -0.0127(18)
C15 0.060(2) 0.064(3) 0.0369(16) 0.0009(17) 0.0138(14) -0.0041(18)
C16 0.098(4) 0.086(4) 0.0414(19) -0.008(2) 0.021(2) -0.008(3)
C17 0.100(4) 0.102(5) 0.062(3) -0.025(3) 0.036(3) -0.005(4)
C18 0.074(3) 0.080(4) 0.087(4) -0.020(3) 0.039(3) -0.003(3)
C19 0.056(2) 0.070(3) 0.065(2) -0.005(2) 0.0184(18) 0.004(2)
C20 0.0456(17) 0.058(3) 0.0486(18) -0.0020(18) 0.0126(14) -0.0038(17)
C21 0.0454(17) 0.046(2) 0.0381(15) 0.0059(15) 0.0092(12) -0.0011(14)
C22 0.060(2) 0.052(2) 0.0423(17) 0.0034(17) 0.0029(15) -0.0076(18)
C23 0.088(3) 0.059(3) 0.0451(19) 0.002(2) 0.0124(18) -0.005(2)
C24 0.112(5) 0.061(3) 0.055(2) 0.007(2) 0.011(2) -0.019(3)
C25 0.101(4) 0.080(4) 0.061(3) 0.013(3) -0.001(3) -0.040(4)
C26 0.059(3) 0.101(5) 0.108(5) 0.017(4) 0.015(3) -0.018(3)
C27 0.065(3) 0.067(4) 0.092(4) 0.009(3) 0.018(2) -0.008(2)
O1 0.103(3) 0.065(2) 0.078(2) -0.021(2) 0.048(2) -0.009(2)
O2 0.0797(19) 0.064(2) 0.0463(14) 0.0129(16) -0.0009(13) 0.0038(17)
O3 0.0593(15) 0.062(2) 0.0400(12) 0.0066(13) -0.0014(10) 0.0038(13)

loop_
_atom_type_symbol
_atom_type_description
_atom_type_scat_dispersion_real
_atom_type_scat_dispersion_imag
_atom_type_scat_source
C C 0.0181 0.0091 'International Tables Vol C Tables 4.2.6.8 and 6.1.1.4'
H H 0.0000 0.0000 'International Tables Vol C Tables 4.2.6.8 and 6.1.1.4'
Br Br -0.6763 1.2805 'International Tables Vol C Tables 4.2.6.8 and 6.1.1.4'
O O 0.0492 0.0322 'International Tables Vol C Tables 4.2.6.8 and 6.1.1.4'

loop_
_geom_angle_atom_site_label_1
_geom_angle_atom_site_label_2
_geom_angle_atom_site_label_3
_geom_angle
O1 C1 C2 120.2(5)
O1 C1 C6 120.8(5)
C2 C1 C6 118.7(4)
C3 C2 C1 124.1(4)
C2 C3 C22 119.3(4)
C2 C3 C4 120.9(4)
C22 C3 C4 119.7(4)
C3 C4 C21 112.5(3)
C3 C4 C14 112.5(3)
C21 C4 C14 102.1(3)
C3 C4 C5 112.5(3)
C21 C4 C5 109.3(3)
C14 C4 C5 107.3(3)
C8 C5 C6 112.2(3)
C8 C5 C4 111.2(3)
C6 C5 C4 112.3(3)
C1 C6 C7 111.1(4)
C1 C6 C5 111.2(4)
C7 C6 C5 112.0(3)
C13 C8 C9 118.6(4)
C13 C8 C5 122.2(3)
C9 C8 C5 119.1(4)
C10 C9 C8 122.0(5)
C9 C10 C11 118.3(4)
C10 C11 C12 121.3(5)
C10 C11 Br1 120.5(4)
C12 C11 Br1 118.2(5)
C13 C12 C11 118.2(5)
C8 C13 C12 121.5(4)
O2 C14 C15 127.9(4)
O2 C14 C4 123.7(4)
C15 C14 C4 108.4(3)
C16 C15 C20 121.7(5)
C16 C15 C14 127.5(5)
C20 C15 C14 110.7(3)
C17 C16 C15 116.9(6)
C16 C17 C18 121.3(5)
C19 C18 C17 121.8(6)
C18 C19 C20 117.1(5)
C19 C20 C15 121.1(4)
C19 C20 C21 129.9(4)
C15 C20 C21 109.0(4)
O3 C21 C20 126.2(4)
O3 C21 C4 125.4(4)
C20 C21 C4 108.4(3)
C23 C22 C27 118.7(5)
C23 C22 C3 119.3(4)
C27 C22 C3 122.1(5)
C24 C23 C22 120.4(6)
C25 C24 C23 120.3(6)
C24 C25 C26 120.2(5)
C25 C26 C27 120.9(7)
C26 C27 C22 119.4(6)

loop_
_geom_bond_atom_site_label_1
_geom_bond_atom_site_label_2
_geom_bond_distance
Br1 C11 1.905(5)
C1 O1 1.222(6)
C1 C2 1.460(7)
C1 C6 1.516(7)
C2 C3 1.351(6)
C3 C22 1.488(6)
C3 C4 1.505(6)
C4 C21 1.539(5)
C4 C14 1.548(5)
C4 C5 1.574(5)
C5 C8 1.535(6)
C5 C6 1.537(5)
C6 C7 1.521(5)
C8 C13 1.377(7)
C8 C9 1.396(5)
C9 C10 1.363(9)
C10 C11 1.392(10)
C11 C12 1.401(7)
C12 C13 1.382(7)
C14 O2 1.213(6)
C14 C15 1.465(7)
C15 C16 1.390(6)
C15 C20 1.396(6)
C16 C17 1.375(11)
C17 C18 1.404(11)
C18 C19 1.376(8)
C19 C20 1.388(7)
C20 C21 1.491(5)
C21 O3 1.210(5)
C22 C23 1.396(8)
C22 C27 1.400(8)
C23 C24 1.386(8)
C24 C25 1.358(11)
C25 C26 1.377(12)
C26 C27 1.384(9)
